data_7106206
loop_
_publ_author_name
'Luca Tortora'
'Sara Nardis'
'Frank R.Fronczek'
'Kevin Smith'
'Roberto Paolesse'

_publ_section_title
;
 Functionalization of the corrole ring: the role of isocorrole
 intermediates
;
_journal_name_full Chem.Commun.
_journal_page_first 4243
_journal_paper_doi 10.1039/c0cc05837h
_journal_volume 47
_journal_year 2011
_chemical_formula_moiety '0.89(C40 H30 Br1 N5 O3), 0.11(C40 H29 Br2 N5 O3)'
_chemical_formula_sum 'C40 H29.89 Br1.11 N5 O3'
_chemical_formula_weight 717.28
_chemical_name_systematic
;
?
;
_space_group_IT_number 2
_symmetry_cell_setting triclinic
_symmetry_space_group_name_Hall '-P 1'
_symmetry_space_group_name_H-M 'P -1'
_atom_sites_solution_hydrogens geom
_atom_sites_solution_primary direct
_atom_sites_solution_secondary difmap
_audit_creation_method SHELXL-97
_cell_angle_alpha 72.718(15)
_cell_angle_beta 70.046(15)
_cell_angle_gamma 86.335(18)
_cell_formula_units_Z 2
_cell_length_a 10.086(2)
_cell_length_b 13.041(3)
_cell_length_c 13.928(3)
_cell_measurement_reflns_used 6460
_cell_measurement_temperature 90.0(5)
_cell_measurement_theta_max 65.7
_cell_measurement_theta_min 4.6
_cell_volume 1642.8(6)
_computing_cell_refinement 'Bruker Apex2'
_computing_data_collection 'Bruker Apex2'
_computing_data_reduction 'Bruker Apex2'
_computing_molecular_graphics 'ORTEP-3 for Windows (Farrugia, 1997)'
_computing_publication_material 'Bruker SHELXTL'
_computing_structure_refinement 'SHELXL-97 (Sheldrick, 2008)'
_computing_structure_solution 'SHELXS-97 (Sheldrick, 2008)'
_diffrn_ambient_temperature 90.0(5)
_diffrn_measured_fraction_theta_full 0.979
_diffrn_measured_fraction_theta_max 0.979
_diffrn_measurement_device_type 'Bruker Kappa Apex-II CCD area detector'
_diffrn_measurement_method 'phi and omega scans'
_diffrn_radiation_monochromator graphite
_diffrn_radiation_source 'fine-focus sealed tube'
_diffrn_radiation_type CuK\a
_diffrn_radiation_wavelength 1.54178
_diffrn_reflns_av_R_equivalents 0.0000
_diffrn_reflns_av_sigmaI/netI 0.1689
_diffrn_reflns_limit_h_max 11
_diffrn_reflns_limit_h_min -11
_diffrn_reflns_limit_k_max 15
_diffrn_reflns_limit_k_min -15
_diffrn_reflns_limit_l_max 16
_diffrn_reflns_limit_l_min -16
_diffrn_reflns_number 27580
_diffrn_reflns_theta_full 66.4
_diffrn_reflns_theta_max 66.4
_diffrn_reflns_theta_min 3.5
_exptl_absorpt_coefficient_mu 2.251
_exptl_absorpt_correction_T_max 0.896
_exptl_absorpt_correction_T_min 0.674
_exptl_absorpt_correction_type multi-scan
_exptl_absorpt_process_details 'SADABS (Sheldrick, 2002)'
_exptl_crystal_colour 'dark blue'
_exptl_crystal_density_diffrn 1.450
_exptl_crystal_density_method 'not measured'
_exptl_crystal_description fragment
_exptl_crystal_F_000 735
_exptl_crystal_size_max 0.19
_exptl_crystal_size_mid 0.11
_exptl_crystal_size_min 0.05
_refine_diff_density_max 1.49
_refine_diff_density_min -1.47
_refine_diff_density_rms 0.159
_refine_ls_extinction_coef 0.0007(3)
_refine_ls_extinction_expression Fc^*^=kFc[1+0.001xFc^2^\l^3^/sin(2\q)]^-1/4^
_refine_ls_extinction_method SHELXL
_refine_ls_goodness_of_fit_ref 1.034
_refine_ls_hydrogen_treatment constr
_refine_ls_matrix_type full
_refine_ls_number_parameters 458
_refine_ls_number_reflns 27581
_refine_ls_number_restraints 0
_refine_ls_restrained_S_all 1.034
_refine_ls_R_factor_all 0.139
_refine_ls_R_factor_gt 0.082
_refine_ls_shift/su_max 0.000
_refine_ls_shift/su_mean 0.000
_refine_ls_structure_factor_coef Fsqd
_refine_ls_weighting_details 'calc w=1/[\s^2^(Fo^2^)+(0.0907P)^2^+4.1978P] where P=(Fo^2^+2Fc^2^)/3'
_refine_ls_weighting_scheme calc
_refine_ls_wR_factor_gt 0.209
_refine_ls_wR_factor_ref 0.242
_reflns_number_gt 18061
_reflns_number_total 27581
_reflns_threshold_expression I>2\s(I)
_cod_data_source_file c0cc05837h.txt
_cod_data_source_block 2-Br-5-OH-17-NO2-ttisocorrH2
_cod_depositor_comments
;
The following automatic conversions were performed:

'_symmetry_cell_setting' value 'Triclinic' changed to 'triclinic'
according to the built-in table from CIF Core dictionary named
'cif_core.dic' version 2.4.1 from 2010-06-29.

Automatic conversion script
Id: cif_fix_values 1646 2011-03-28 12:23:43Z adriana 
;
_cod_original_sg_symbol_Hall '-P 1 '
_cod_original_sg_symbol_H-M 'P -1 '
_cod_database_code 7106206

loop_
_symmetry_equiv_pos_as_xyz
'x, y, z'
'-x, -y, -z'

loop_
_atom_site_label
_atom_site_type_symbol
_atom_site_fract_x
_atom_site_fract_y
_atom_site_fract_z
_atom_site_U_iso_or_equiv
_atom_site_adp_type
_atom_site_occupancy
_atom_site_symmetry_multiplicity
_atom_site_calc_flag
_atom_site_refinement_flags
_atom_site_disorder_assembly
_atom_site_disorder_group
Br1 Br 0.26921(4) 0.28409(4) 0.88746(3) 0.02580(15) Uani 1 1 d . . .
O1 O 0.6046(3) 0.8593(2) 0.7650(2) 0.0251(6) Uani 1 1 d . . .
H10H H 0.5616 0.8541 0.8297 0.038 Uiso 1 1 calc R . .
O2 O 0.3314(3) 0.6124(2) 1.0708(2) 0.0266(6) Uani 1 1 d . . .
O3 O 0.4782(3) 0.7496(2) 0.9810(2) 0.0278(6) Uani 1 1 d . . .
N1 N 0.5815(3) 0.6032(3) 0.7429(3) 0.0217(7) Uani 1 1 d . . .
H1N H 0.6419 0.6130 0.6778 0.026 Uiso 1 1 calc R . .
N2 N 0.7945(3) 0.7154(3) 0.5827(2) 0.0209(7) Uani 1 1 d . . .
N3 N 0.7992(3) 0.5551(3) 0.4675(2) 0.0225(7) Uani 1 1 d . . .
H3N H 0.7516 0.5639 0.5303 0.027 Uiso 1 1 calc R . .
N4 N 0.5816(3) 0.4698(3) 0.6376(2) 0.0222(7) Uani 1 1 d . A .
N5 N 0.4235(3) 0.6641(3) 0.9879(2) 0.0233(8) Uani 1 1 d . . .
C1 C 0.4812(4) 0.5196(3) 0.7950(3) 0.0207(8) Uani 1 1 d . A .
C2 C 0.4083(4) 0.5297(3) 0.8941(3) 0.0194(8) Uani 1 1 d . . .
H2 H 0.3334 0.4836 0.9486 0.023 Uiso 1 1 calc R . .
C3 C 0.4677(4) 0.6233(4) 0.8989(3) 0.0221(9) Uani 1 1 d . . .
C4 C 0.5760(4) 0.6675(3) 0.8030(3) 0.0207(8) Uani 1 1 d . . .
C5 C 0.6794(4) 0.7638(3) 0.7564(3) 0.0212(9) Uani 1 1 d . . .
C6 C 0.7661(4) 0.7872(3) 0.6367(3) 0.0201(8) Uani 1 1 d . . .
C7 C 0.8348(4) 0.8902(3) 0.5735(3) 0.0226(9) Uani 1 1 d . . .
H7 H 0.8283 0.9532 0.5955 0.027 Uiso 1 1 calc R . .
C8 C 0.9106(4) 0.8794(3) 0.4762(3) 0.0227(9) Uani 1 1 d . . .
H8 H 0.9690 0.9334 0.4167 0.027 Uiso 1 1 calc R . .
C9 C 0.8855(4) 0.7699(3) 0.4804(3) 0.0209(8) Uani 1 1 d . . .
C10 C 0.9374(4) 0.7290(3) 0.3938(3) 0.0223(9) Uani 1 1 d . . .
C11 C 0.9005(4) 0.6256(3) 0.3895(3) 0.0252(9) Uani 1 1 d . . .
C12 C 0.9521(5) 0.5824(4) 0.3035(3) 0.0321(10) Uani 1 1 d . . .
H12 H 1.0251 0.6138 0.2378 0.038 Uiso 1 1 calc R . .
C13 C 0.8799(4) 0.4882(4) 0.3301(3) 0.0345(11) Uani 1 1 d . . .
H13 H 0.8929 0.4425 0.2860 0.041 Uiso 1 1 calc R . .
C14 C 0.7804(4) 0.4692(3) 0.4364(3) 0.0235(9) Uani 1 1 d . . .
C15 C 0.6761(4) 0.3827(3) 0.4988(3) 0.0211(8) Uani 1 1 d . . .
C16 C 0.5787(4) 0.3854(3) 0.5956(3) 0.0201(8) Uani 1 1 d . A .
C17 C 0.4710(4) 0.3050(3) 0.6745(3) 0.0244(9) Uani 1 1 d . . .
H17 H 0.4463 0.2391 0.6675 0.029 Uiso 0.892(2) 1 calc PR A 1
Br2 Br 0.4429(4) 0.1757(3) 0.6855(3) 0.0295(16) Uani 0.108(2) 1 d P A 2
C18 C 0.4130(4) 0.3433(3) 0.7602(3) 0.0224(9) Uani 1 1 d . A .
C19 C 0.4874(4) 0.4460(3) 0.7329(3) 0.0201(8) Uani 1 1 d . . .
C20 C 0.7922(4) 0.7474(3) 0.8110(3) 0.0182(8) Uani 1 1 d . . .
C21 C 0.8482(4) 0.6479(3) 0.8394(3) 0.0242(9) Uani 1 1 d . . .
H21 H 0.8127 0.5873 0.8298 0.029 Uiso 1 1 calc R . .
C22 C 0.9565(4) 0.6365(3) 0.8819(3) 0.0173(8) Uani 1 1 d . . .
H22 H 0.9959 0.5682 0.8995 0.021 Uiso 1 1 calc R . .
C23 C 1.0077(4) 0.7226(4) 0.8990(3) 0.0233(9) Uani 1 1 d . . .
C24 C 0.9489(4) 0.8230(3) 0.8720(3) 0.0229(9) Uani 1 1 d . . .
H24 H 0.9831 0.8832 0.8830 0.028 Uiso 1 1 calc R . .
C25 C 0.8410(4) 0.8348(3) 0.8294(3) 0.0198(8) Uani 1 1 d . . .
H25 H 0.8004 0.9027 0.8126 0.024 Uiso 1 1 calc R . .
C26 C 1.1258(4) 0.7091(4) 0.9443(4) 0.0358(11) Uani 1 1 d . . .
H26A H 1.1483 0.6332 0.9633 0.054 Uiso 1 1 calc R . .
H26B H 1.0964 0.7337 1.0082 0.054 Uiso 1 1 calc R . .
H26C H 1.2094 0.7518 0.8908 0.054 Uiso 1 1 calc R . .
C27 C 1.0359(4) 0.7973(3) 0.2923(3) 0.0251(9) Uani 1 1 d . . .
C28 C 1.1774(5) 0.8176(4) 0.2778(3) 0.0356(11) Uani 1 1 d . . .
H28 H 1.2107 0.7907 0.3363 0.043 Uiso 1 1 calc R . .
C29 C 1.2684(5) 0.8757(4) 0.1803(4) 0.0436(12) Uani 1 1 d . . .
H29 H 1.3640 0.8877 0.1724 0.052 Uiso 1 1 calc R . .
C30 C 1.2232(6) 0.9172(4) 0.0930(4) 0.0458(13) Uani 1 1 d . . .
C31 C 1.0840(6) 0.8983(4) 0.1079(4) 0.0444(13) Uani 1 1 d . . .
H31 H 1.0505 0.9269 0.0497 0.053 Uiso 1 1 calc R . .
C32 C 0.9924(5) 0.8394(4) 0.2039(3) 0.0329(10) Uani 1 1 d . . .
H32 H 0.8974 0.8270 0.2106 0.039 Uiso 1 1 calc R . .
C33 C 1.3260(7) 0.9803(4) -0.0148(4) 0.073(2) Uani 1 1 d . . .
H33A H 1.2845 0.9869 -0.0705 0.110 Uiso 1 1 calc R . .
H33B H 1.4143 0.9424 -0.0308 0.110 Uiso 1 1 calc R . .
H33C H 1.3453 1.0520 -0.0125 0.110 Uiso 1 1 calc R . .
C34 C 0.6782(4) 0.2916(3) 0.4554(3) 0.0196(8) Uani 1 1 d . . .
C35 C 0.8023(4) 0.2392(3) 0.4221(3) 0.0217(8) Uani 1 1 d . . .
H35 H 0.8869 0.2619 0.4269 0.026 Uiso 1 1 calc R . .
C36 C 0.8029(4) 0.1544(3) 0.3820(3) 0.0244(9) Uani 1 1 d . . .
H36 H 0.8887 0.1197 0.3592 0.029 Uiso 1 1 calc R . .
C37 C 0.6815(4) 0.1181(3) 0.3739(3) 0.0244(9) Uani 1 1 d . . .
C38 C 0.5577(4) 0.1706(4) 0.4081(3) 0.0287(10) Uani 1 1 d . . .
H38 H 0.4734 0.1473 0.4035 0.034 Uiso 1 1 calc R . .
C39 C 0.5543(4) 0.2562(4) 0.4486(3) 0.0263(9) Uani 1 1 d . . .
H39 H 0.4684 0.2907 0.4717 0.032 Uiso 1 1 calc R . .
C40 C 0.6830(4) 0.0262(4) 0.3291(3) 0.0298(10) Uani 1 1 d . . .
H40A H 0.7694 0.0320 0.2675 0.045 Uiso 1 1 calc R . .
H40B H 0.6006 0.0287 0.3064 0.045 Uiso 1 1 calc R . .
H40C H 0.6798 -0.0420 0.3841 0.045 Uiso 1 1 calc R . .

loop_
_atom_site_aniso_label
_atom_site_aniso_U_11
_atom_site_aniso_U_22
_atom_site_aniso_U_33
_atom_site_aniso_U_23
_atom_site_aniso_U_13
_atom_site_aniso_U_12
Br1 0.0247(2) 0.0274(3) 0.0204(2) -0.00675(17) -0.00063(15) -0.00555(17)
O1 0.0238(14) 0.0261(17) 0.0303(15) -0.0134(13) -0.0116(12) 0.0070(13)
O2 0.0256(15) 0.0339(18) 0.0199(14) -0.0117(13) -0.0048(12) 0.0064(13)
O3 0.0286(15) 0.0295(18) 0.0317(16) -0.0181(13) -0.0108(12) 0.0036(14)
N1 0.0201(16) 0.022(2) 0.0240(17) -0.0080(15) -0.0082(13) 0.0021(15)
N2 0.0225(16) 0.0242(19) 0.0167(16) -0.0078(14) -0.0067(13) 0.0054(14)
N3 0.0237(17) 0.023(2) 0.0185(16) -0.0096(15) -0.0015(14) -0.0017(15)
N4 0.0260(17) 0.0201(19) 0.0233(17) -0.0117(15) -0.0080(14) 0.0062(15)
N5 0.0175(16) 0.031(2) 0.0239(18) -0.0114(16) -0.0085(15) 0.0055(16)
C1 0.0185(19) 0.022(2) 0.023(2) -0.0054(18) -0.0096(16) 0.0007(17)
C2 0.0181(19) 0.019(2) 0.0223(19) -0.0077(17) -0.0077(15) 0.0050(17)
C3 0.0198(19) 0.030(2) 0.021(2) -0.0141(18) -0.0077(16) 0.0088(18)
C4 0.0195(19) 0.025(2) 0.024(2) -0.0156(18) -0.0098(16) 0.0109(17)
C5 0.0195(19) 0.020(2) 0.028(2) -0.0145(18) -0.0084(16) 0.0116(17)
C6 0.0180(19) 0.020(2) 0.027(2) -0.0106(18) -0.0102(16) 0.0000(17)
C7 0.022(2) 0.016(2) 0.034(2) -0.0094(18) -0.0129(17) 0.0004(17)
C8 0.023(2) 0.021(2) 0.024(2) -0.0050(18) -0.0094(16) -0.0040(17)
C9 0.022(2) 0.018(2) 0.0203(19) -0.0011(17) -0.0065(16) -0.0032(17)
C10 0.021(2) 0.021(2) 0.021(2) -0.0035(18) -0.0050(16) -0.0019(17)
C11 0.026(2) 0.022(2) 0.021(2) -0.0041(18) -0.0005(17) -0.0039(18)
C12 0.037(2) 0.030(3) 0.021(2) -0.008(2) 0.0019(18) 0.002(2)
C13 0.035(2) 0.042(3) 0.027(2) -0.026(2) 0.0016(18) 0.007(2)
C14 0.023(2) 0.020(2) 0.029(2) -0.0114(18) -0.0065(17) 0.0037(18)
C15 0.025(2) 0.015(2) 0.0194(19) -0.0012(17) -0.0066(16) 0.0050(17)
C16 0.021(2) 0.015(2) 0.0231(19) -0.0077(17) -0.0043(16) -0.0003(17)
C17 0.023(2) 0.026(2) 0.022(2) -0.0082(18) -0.0040(16) -0.0002(18)
Br2 0.035(3) 0.029(3) 0.022(2) -0.0135(18) 0.0006(16) -0.0098(18)
C18 0.025(2) 0.023(2) 0.022(2) -0.0105(18) -0.0081(16) 0.0035(18)
C19 0.0220(19) 0.018(2) 0.0174(18) -0.0004(16) -0.0057(15) -0.0054(17)
C20 0.0150(18) 0.025(2) 0.0158(18) -0.0099(17) -0.0037(14) 0.0026(17)
C21 0.020(2) 0.028(2) 0.026(2) -0.0126(18) -0.0055(16) 0.0022(18)
C22 0.0155(18) 0.018(2) 0.0160(17) -0.0050(16) -0.0035(14) 0.0060(16)
C23 0.0145(19) 0.034(3) 0.0199(19) -0.0116(19) -0.0009(15) 0.0027(18)
C24 0.023(2) 0.026(2) 0.0183(18) -0.0079(17) -0.0026(16) -0.0033(18)
C25 0.0226(19) 0.016(2) 0.0228(19) -0.0100(17) -0.0075(16) 0.0038(17)
C26 0.027(2) 0.045(3) 0.052(3) -0.030(3) -0.020(2) 0.007(2)
C27 0.033(2) 0.022(2) 0.018(2) -0.0086(18) -0.0040(17) 0.0043(19)
C28 0.031(2) 0.032(3) 0.029(2) 0.004(2) -0.0021(19) 0.006(2)
C29 0.033(3) 0.034(3) 0.041(3) -0.001(2) 0.006(2) 0.000(2)
C30 0.071(4) 0.018(3) 0.025(2) -0.003(2) 0.010(2) 0.003(2)
C31 0.089(4) 0.020(3) 0.026(2) -0.009(2) -0.020(3) 0.003(3)
C32 0.052(3) 0.022(2) 0.029(2) -0.0085(19) -0.017(2) 0.001(2)
C33 0.124(6) 0.021(3) 0.031(3) -0.002(2) 0.023(3) 0.001(3)
C34 0.0194(19) 0.023(2) 0.0167(18) -0.0116(17) -0.0015(15) 0.0028(17)
C35 0.0199(19) 0.020(2) 0.0190(19) 0.0010(17) -0.0040(15) -0.0003(17)
C36 0.027(2) 0.017(2) 0.025(2) -0.0075(18) -0.0048(17) 0.0082(17)
C37 0.035(2) 0.022(2) 0.0189(19) -0.0089(18) -0.0113(17) 0.0073(19)
C38 0.032(2) 0.034(3) 0.027(2) -0.014(2) -0.0155(18) 0.006(2)
C39 0.025(2) 0.031(3) 0.031(2) -0.017(2) -0.0145(18) 0.0096(19)
C40 0.034(2) 0.028(3) 0.032(2) -0.017(2) -0.0114(19) 0.008(2)

loop_
_atom_type_symbol
_atom_type_description
_atom_type_scat_dispersion_real
_atom_type_scat_dispersion_imag
_atom_type_scat_source
C C 0.0181 0.0091 'International Tables Vol C Tables 4.2.6.8 and 6.1.1.4'
H H 0.0000 0.0000 'International Tables Vol C Tables 4.2.6.8 and 6.1.1.4'
N N 0.0311 0.0180 'International Tables Vol C Tables 4.2.6.8 and 6.1.1.4'
O O 0.0492 0.0322 'International Tables Vol C Tables 4.2.6.8 and 6.1.1.4'
Br Br -0.6763 1.2805 'International Tables Vol C Tables 4.2.6.8 and 6.1.1.4'

loop_
_geom_angle_atom_site_label_1
_geom_angle_atom_site_label_2
_geom_angle_atom_site_label_3
_geom_angle
_geom_angle_site_symmetry_1
_geom_angle_site_symmetry_3
_geom_angle_publ_flag
C5 O1 H10H 109.5 . . ?
C4 N1 C1 112.1(3) . . ?
C4 N1 H1N 124.0 . . ?
C1 N1 H1N 124.0 . . ?
C6 N2 C9 105.3(3) . . ?
C11 N3 C14 111.4(3) . . ?
C11 N3 H3N 124.3 . . ?
C14 N3 H3N 124.3 . . ?
C19 N4 C16 107.4(3) . . ?
O2 N5 O3 122.1(3) . . ?
O2 N5 C3 118.6(3) . . ?
O3 N5 C3 119.3(3) . . ?
C2 C1 N1 107.6(3) . . ?
C2 C1 C19 138.9(4) . . ?
N1 C1 C19 113.4(3) . . ?
C1 C2 C3 105.7(3) . . ?
C1 C2 H2 127.1 . . ?
C3 C2 H2 127.1 . . ?
C4 C3 N5 125.7(4) . . ?
C4 C3 C2 109.3(3) . . ?
N5 C3 C2 125.0(4) . . ?
N1 C4 C3 105.3(4) . . ?
N1 C4 C5 118.4(3) . . ?
C3 C4 C5 136.3(3) . . ?
O1 C5 C4 109.9(3) . . ?
O1 C5 C6 104.9(3) . . ?
C4 C5 C6 115.3(3) . . ?
O1 C5 C20 111.5(3) . . ?
C4 C5 C20 111.1(3) . . ?
C6 C5 C20 103.9(3) . . ?
N2 C6 C7 112.6(3) . . ?
N2 C6 C5 125.3(4) . . ?
C7 C6 C5 121.9(3) . . ?
C8 C7 C6 106.1(3) . . ?
C8 C7 H7 126.9 . . ?
C6 C7 H7 126.9 . . ?
C7 C8 C9 106.8(4) . . ?
C7 C8 H8 126.6 . . ?
C9 C8 H8 126.6 . . ?
C10 C9 N2 126.3(4) . . ?
C10 C9 C8 124.4(4) . . ?
N2 C9 C8 109.2(3) . . ?
C9 C10 C11 126.7(4) . . ?
C9 C10 C27 118.9(4) . . ?
C11 C10 C27 114.4(3) . . ?
N3 C11 C12 107.0(4) . . ?
N3 C11 C10 125.2(3) . . ?
C12 C11 C10 127.7(4) . . ?
C13 C12 C11 108.2(4) . . ?
C13 C12 H12 125.9 . . ?
C11 C12 H12 125.9 . . ?
C12 C13 C14 108.4(4) . . ?
C12 C13 H13 125.8 . . ?
C14 C13 H13 125.8 . . ?
N3 C14 C13 105.0(4) . . ?
N3 C14 C15 125.2(3) . . ?
C13 C14 C15 129.7(4) . . ?
C16 C15 C14 120.7(3) . . ?
C16 C15 C34 121.7(3) . . ?
C14 C15 C34 117.7(3) . . ?
C15 C16 N4 121.0(3) . . ?
C15 C16 C17 130.1(4) . . ?
N4 C16 C17 108.6(3) . . ?
C18 C17 C16 106.2(4) . . ?
C18 C17 Br2 120.5(3) . . ?
C16 C17 Br2 131.3(3) . . ?
C18 C17 H17 126.9 . . ?
C16 C17 H17 126.9 . . ?
C17 C18 C19 106.1(3) . . ?
C17 C18 Br1 129.6(3) . . ?
C19 C18 Br1 124.3(3) . . ?
N4 C19 C1 116.4(3) . . ?
N4 C19 C18 111.7(3) . . ?
C1 C19 C18 131.7(3) . . ?
C21 C20 C25 119.5(3) . . ?
C21 C20 C5 121.0(3) . . ?
C25 C20 C5 119.4(3) . . ?
C20 C21 C22 120.1(4) . . ?
C20 C21 H21 120.0 . . ?
C22 C21 H21 120.0 . . ?
C23 C22 C21 121.1(4) . . ?
C23 C22 H22 119.5 . . ?
C21 C22 H22 119.5 . . ?
C22 C23 C24 118.7(3) . . ?
C22 C23 C26 120.4(4) . . ?
C24 C23 C26 120.8(4) . . ?
C25 C24 C23 120.4(4) . . ?
C25 C24 H24 119.8 . . ?
C23 C24 H24 119.8 . . ?
C24 C25 C20 120.2(4) . . ?
C24 C25 H25 119.9 . . ?
C20 C25 H25 119.9 . . ?
C23 C26 H26A 109.5 . . ?
C23 C26 H26B 109.5 . . ?
H26A C26 H26B 109.5 . . ?
C23 C26 H26C 109.5 . . ?
H26A C26 H26C 109.5 . . ?
H26B C26 H26C 109.5 . . ?
C32 C27 C28 117.0(4) . . ?
C32 C27 C10 120.4(4) . . ?
C28 C27 C10 122.5(4) . . ?
C29 C28 C27 121.0(4) . . ?
C29 C28 H28 119.5 . . ?
C27 C28 H28 119.5 . . ?
C28 C29 C30 121.2(5) . . ?
C28 C29 H29 119.4 . . ?
C30 C29 H29 119.4 . . ?
C31 C30 C29 117.6(4) . . ?
C31 C30 C33 121.9(5) . . ?
C29 C30 C33 120.5(5) . . ?
C32 C31 C30 122.0(4) . . ?
C32 C31 H31 119.0 . . ?
C30 C31 H31 119.0 . . ?
C31 C32 C27 121.2(4) . . ?
C31 C32 H32 119.4 . . ?
C27 C32 H32 119.4 . . ?
C30 C33 H33A 109.5 . . ?
C30 C33 H33B 109.5 . . ?
H33A C33 H33B 109.5 . . ?
C30 C33 H33C 109.5 . . ?
H33A C33 H33C 109.5 . . ?
H33B C33 H33C 109.5 . . ?
C35 C34 C39 119.1(4) . . ?
C35 C34 C15 120.6(3) . . ?
C39 C34 C15 120.3(3) . . ?
C36 C35 C34 120.1(4) . . ?
C36 C35 H35 120.0 . . ?
C34 C35 H35 120.0 . . ?
C35 C36 C37 122.0(4) . . ?
C35 C36 H36 119.0 . . ?
C37 C36 H36 119.0 . . ?
C38 C37 C36 117.5(4) . . ?
C38 C37 C40 120.7(4) . . ?
C36 C37 C40 121.8(4) . . ?
C39 C38 C37 121.7(4) . . ?
C39 C38 H38 119.2 . . ?
C37 C38 H38 119.2 . . ?
C38 C39 C34 119.7(4) . . ?
C38 C39 H39 120.2 . . ?
C34 C39 H39 120.2 . . ?
C37 C40 H40A 109.5 . . ?
C37 C40 H40B 109.5 . . ?
H40A C40 H40B 109.5 . . ?
C37 C40 H40C 109.5 . . ?
H40A C40 H40C 109.5 . . ?
H40B C40 H40C 109.5 . . ?

loop_
_geom_bond_atom_site_label_1
_geom_bond_atom_site_label_2
_geom_bond_distance
_geom_bond_site_symmetry_2
_geom_bond_publ_flag
Br1 C18 1.849(4) . ?
O1 C5 1.429(5) . ?
O1 H10H 0.8400 . ?
O2 N5 1.239(4) . ?
O3 N5 1.240(5) . ?
N1 C4 1.336(5) . ?
N1 C1 1.381(5) . ?
N1 H1N 0.8800 . ?
N2 C6 1.327(5) . ?
N2 C9 1.402(5) . ?
N3 C11 1.356(5) . ?
N3 C14 1.360(5) . ?
N3 H3N 0.8800 . ?
N4 C19 1.301(5) . ?
N4 C16 1.396(5) . ?
N5 C3 1.415(5) . ?
C1 C2 1.366(5) . ?
C1 C19 1.458(5) . ?
C2 C3 1.423(6) . ?
C2 H2 0.9500 . ?
C3 C4 1.392(6) . ?
C4 C5 1.518(6) . ?
C5 C6 1.540(5) . ?
C5 C20 1.544(5) . ?
C6 C7 1.436(6) . ?
C7 C8 1.354(5) . ?
C7 H7 0.9500 . ?
C8 C9 1.447(6) . ?
C8 H8 0.9500 . ?
C9 C10 1.390(5) . ?
C10 C11 1.445(6) . ?
C10 C27 1.478(6) . ?
C11 C12 1.400(6) . ?
C12 C13 1.355(7) . ?
C12 H12 0.9500 . ?
C13 C14 1.435(6) . ?
C13 H13 0.9500 . ?
C14 C15 1.442(6) . ?
C15 C16 1.381(5) . ?
C15 C34 1.480(5) . ?
C16 C17 1.461(6) . ?
C17 C18 1.363(5) . ?
C17 Br2 1.680(6) . ?
C17 H17 0.9500 . ?
C18 C19 1.460(6) . ?
C20 C21 1.383(6) . ?
C20 C25 1.391(5) . ?
C21 C22 1.391(5) . ?
C21 H21 0.9500 . ?
C22 C23 1.379(6) . ?
C22 H22 0.9500 . ?
C23 C24 1.402(6) . ?
C23 C26 1.506(5) . ?
C24 C25 1.388(5) . ?
C24 H24 0.9500 . ?
C25 H25 0.9500 . ?
C26 H26A 0.9800 . ?
C26 H26B 0.9800 . ?
C26 H26C 0.9800 . ?
C27 C32 1.395(6) . ?
C27 C28 1.403(6) . ?
C28 C29 1.374(6) . ?
C28 H28 0.9500 . ?
C29 C30 1.391(7) . ?
C29 H29 0.9500 . ?
C30 C31 1.375(8) . ?
C30 C33 1.523(7) . ?
C31 C32 1.367(7) . ?
C31 H31 0.9500 . ?
C32 H32 0.9500 . ?
C33 H33A 0.9800 . ?
C33 H33B 0.9800 . ?
C33 H33C 0.9800 . ?
C34 C35 1.391(5) . ?
C34 C39 1.401(6) . ?
C35 C36 1.378(6) . ?
C35 H35 0.9500 . ?
C36 C37 1.391(6) . ?
C36 H36 0.9500 . ?
C37 C38 1.390(6) . ?
C37 C40 1.504(6) . ?
C38 C39 1.387(6) . ?
C38 H38 0.9500 . ?
C39 H39 0.9500 . ?
C40 H40A 0.9800 . ?
C40 H40B 0.9800 . ?
C40 H40C 0.9800 . ?

loop_
_geom_hbond_atom_site_label_D
_geom_hbond_atom_site_label_H
_geom_hbond_atom_site_label_A
_geom_hbond_distance_DH
_geom_hbond_distance_HA
_geom_hbond_distance_DA
_geom_hbond_angle_DHA
_geom_hbond_site_symmetry_A
O1 H10H O3 0.84 2.06 2.790(4) 145.2 .
N1 H1N N2 0.88 1.93 2.632(5) 135.5 .
N3 H3N N2 0.88 2.41 2.979(4) 122.7 .
N3 H3N N4 0.88 2.03 2.620(5) 123.7 .

loop_
_geom_torsion_atom_site_label_1
_geom_torsion_atom_site_label_2
_geom_torsion_atom_site_label_3
_geom_torsion_atom_site_label_4
_geom_torsion
_geom_torsion_site_symmetry_1
_geom_torsion_site_symmetry_2
_geom_torsion_site_symmetry_3
_geom_torsion_site_symmetry_4
_geom_torsion_publ_flag
C4 N1 C1 C2 -0.7(4) . . . . ?
C4 N1 C1 C19 -178.2(3) . . . . ?
N1 C1 C2 C3 0.6(4) . . . . ?
C19 C1 C2 C3 177.1(5) . . . . ?
O2 N5 C3 C4 -175.5(3) . . . . ?
O3 N5 C3 C4 4.1(6) . . . . ?
O2 N5 C3 C2 4.2(5) . . . . ?
O3 N5 C3 C2 -176.2(3) . . . . ?
C1 C2 C3 C4 -0.4(4) . . . . ?
C1 C2 C3 N5 179.9(3) . . . . ?
C1 N1 C4 C3 0.4(4) . . . . ?
C1 N1 C4 C5 -179.6(3) . . . . ?
N5 C3 C4 N1 179.7(3) . . . . ?
C2 C3 C4 N1 0.0(4) . . . . ?
N5 C3 C4 C5 -0.3(7) . . . . ?
C2 C3 C4 C5 -179.9(4) . . . . ?
N1 C4 C5 O1 127.2(3) . . . . ?
C3 C4 C5 O1 -52.9(6) . . . . ?
N1 C4 C5 C6 9.0(5) . . . . ?
C3 C4 C5 C6 -171.1(4) . . . . ?
N1 C4 C5 C20 -109.0(4) . . . . ?
C3 C4 C5 C20 71.0(5) . . . . ?
C9 N2 C6 C7 0.5(4) . . . . ?
C9 N2 C6 C5 -174.9(3) . . . . ?
O1 C5 C6 N2 -145.2(3) . . . . ?
C4 C5 C6 N2 -24.2(5) . . . . ?
C20 C5 C6 N2 97.7(4) . . . . ?
O1 C5 C6 C7 39.8(4) . . . . ?
C4 C5 C6 C7 160.8(3) . . . . ?
C20 C5 C6 C7 -77.4(4) . . . . ?
N2 C6 C7 C8 -0.9(4) . . . . ?
C5 C6 C7 C8 174.6(3) . . . . ?
C6 C7 C8 C9 0.9(4) . . . . ?
C6 N2 C9 C10 -176.1(4) . . . . ?
C6 N2 C9 C8 0.1(4) . . . . ?
C7 C8 C9 C10 175.6(4) . . . . ?
C7 C8 C9 N2 -0.7(4) . . . . ?
N2 C9 C10 C11 4.7(6) . . . . ?
C8 C9 C10 C11 -171.0(4) . . . . ?
N2 C9 C10 C27 -178.4(3) . . . . ?
C8 C9 C10 C27 6.0(6) . . . . ?
C14 N3 C11 C12 -1.0(5) . . . . ?
C14 N3 C11 C10 174.6(4) . . . . ?
C9 C10 C11 N3 5.9(7) . . . . ?
C27 C10 C11 N3 -171.2(4) . . . . ?
C9 C10 C11 C12 -179.5(4) . . . . ?
C27 C10 C11 C12 3.4(6) . . . . ?
N3 C11 C12 C13 1.0(5) . . . . ?
C10 C11 C12 C13 -174.4(4) . . . . ?
C11 C12 C13 C14 -0.7(5) . . . . ?
C11 N3 C14 C13 0.6(4) . . . . ?
C11 N3 C14 C15 -176.8(4) . . . . ?
C12 C13 C14 N3 0.1(5) . . . . ?
C12 C13 C14 C15 177.4(4) . . . . ?
N3 C14 C15 C16 4.3(6) . . . . ?
C13 C14 C15 C16 -172.4(4) . . . . ?
N3 C14 C15 C34 -175.5(3) . . . . ?
C13 C14 C15 C34 7.8(6) . . . . ?
C14 C15 C16 N4 -2.4(6) . . . . ?
C34 C15 C16 N4 177.4(3) . . . . ?
C14 C15 C16 C17 -175.6(4) . . . . ?
C34 C15 C16 C17 4.2(6) . . . . ?
C19 N4 C16 C15 -174.1(4) . . . . ?
C19 N4 C16 C17 0.4(4) . . . . ?
C15 C16 C17 C18 174.1(4) . . . . ?
N4 C16 C17 C18 0.2(4) . . . . ?
C15 C16 C17 Br2 10.7(7) . . . . ?
N4 C16 C17 Br2 -163.1(4) . . . . ?
C16 C17 C18 C19 -0.7(4) . . . . ?
Br2 C17 C18 C19 164.8(3) . . . . ?
C16 C17 C18 Br1 179.0(3) . . . . ?
Br2 C17 C18 Br1 -15.5(6) . . . . ?
C16 N4 C19 C1 174.9(3) . . . . ?
C16 N4 C19 C18 -0.9(4) . . . . ?
C2 C1 C19 N4 -178.2(4) . . . . ?
N1 C1 C19 N4 -1.8(5) . . . . ?
C2 C1 C19 C18 -3.4(8) . . . . ?
N1 C1 C19 C18 172.9(4) . . . . ?
C17 C18 C19 N4 1.1(5) . . . . ?
Br1 C18 C19 N4 -178.6(3) . . . . ?
C17 C18 C19 C1 -173.9(4) . . . . ?
Br1 C18 C19 C1 6.4(6) . . . . ?
O1 C5 C20 C21 161.4(3) . . . . ?
C4 C5 C20 C21 38.4(4) . . . . ?
C6 C5 C20 C21 -86.2(4) . . . . ?
O1 C5 C20 C25 -20.4(5) . . . . ?
C4 C5 C20 C25 -143.3(3) . . . . ?
C6 C5 C20 C25 92.0(4) . . . . ?
C25 C20 C21 C22 -2.6(5) . . . . ?
C5 C20 C21 C22 175.7(3) . . . . ?
C20 C21 C22 C23 1.5(5) . . . . ?
C21 C22 C23 C24 -0.4(5) . . . . ?
C21 C22 C23 C26 -179.5(4) . . . . ?
C22 C23 C24 C25 0.2(5) . . . . ?
C26 C23 C24 C25 179.4(4) . . . . ?
C23 C24 C25 C20 -1.3(5) . . . . ?
C21 C20 C25 C24 2.4(5) . . . . ?
C5 C20 C25 C24 -175.8(3) . . . . ?
C9 C10 C27 C32 -109.2(4) . . . . ?
C11 C10 C27 C32 68.1(5) . . . . ?
C9 C10 C27 C28 74.6(5) . . . . ?
C11 C10 C27 C28 -108.1(5) . . . . ?
C32 C27 C28 C29 -0.5(7) . . . . ?
C10 C27 C28 C29 175.7(4) . . . . ?
C27 C28 C29 C30 0.6(7) . . . . ?
C28 C29 C30 C31 0.1(7) . . . . ?
C28 C29 C30 C33 -179.2(5) . . . . ?
C29 C30 C31 C32 -1.0(7) . . . . ?
C33 C30 C31 C32 178.3(4) . . . . ?
C30 C31 C32 C27 1.2(7) . . . . ?
C28 C27 C32 C31 -0.3(6) . . . . ?
C10 C27 C32 C31 -176.7(4) . . . . ?
C16 C15 C34 C35 -128.2(4) . . . . ?
C14 C15 C34 C35 51.6(5) . . . . ?
C16 C15 C34 C39 51.0(5) . . . . ?
C14 C15 C34 C39 -129.2(4) . . . . ?
C39 C34 C35 C36 0.6(6) . . . . ?
C15 C34 C35 C36 179.9(4) . . . . ?
C34 C35 C36 C37 -0.3(6) . . . . ?
C35 C36 C37 C38 -0.1(6) . . . . ?
C35 C36 C37 C40 179.3(4) . . . . ?
C36 C37 C38 C39 0.1(6) . . . . ?
C40 C37 C38 C39 -179.3(4) . . . . ?
C37 C38 C39 C34 0.2(6) . . . . ?
C35 C34 C39 C38 -0.6(6) . . . . ?
C15 C34 C39 C38 -179.8(4) . . . . ?
